data_2104574
loop_
_publ_author_name
'Marsh, Richard E.'

_publ_section_title
;
 Space groups <i>P</i>1 and <i>Cc</i>: how are they doing?
;
_journal_coeditor_code BK5088
_journal_issue 6
_journal_name_full 'Acta Crystallographica Section B'
_journal_page_first 782
_journal_page_last 783
_journal_paper_doi 10.1107/S0108768109046448
_journal_volume 65
_journal_year 2009
_chemical_formula_moiety 'C16 H18 Ag N4 O2, Cl O 4, C2 H3 N'
_chemical_formula_sum 'C18 H21 Ag Cl N5 O6'
_chemical_formula_weight 546.71
_chemical_name_systematic
;
catena-bis(mu(2)-N,N'-bis(2-Pyridyl)adipoamide)-di-silver(i) diperchlorate
acetonitrile solvate
;
_space_group_IT_number 2
_symmetry_cell_setting triclinic
_symmetry_space_group_name_Hall '-P 1'
_symmetry_space_group_name_H-M 'P -1'
_cell_angle_alpha 111.169(10)
_cell_angle_beta 93.351(13)
_cell_angle_gamma 93.971(13)
_cell_formula_units_Z 2
_cell_length_a 9.8733(19)
_cell_length_b 10.3078(18)
_cell_length_c 11.5645(14)
_cell_measurement_reflns_used 962
_cell_measurement_temperature 295(2)
_cell_measurement_theta_max 25.07
_cell_measurement_theta_min 2.82
_cell_volume 1090.5(3)
_diffrn_ambient_temperature 295(2)
_diffrn_radiation_monochromator graphite
_diffrn_radiation_source 'fine-focus sealed tube'
_diffrn_radiation_type MoK\a
_diffrn_radiation_wavelength 0.71073
_exptl_crystal_colour yellow
_exptl_crystal_density_diffrn 1.665
_exptl_crystal_density_method 'not measured'
_exptl_crystal_description plate
_exptl_crystal_F_000 546
_cod_data_source_file bk5088.cif
_cod_data_source_block KIDYOM
_cod_depositor_comments
;
The following automatic conversions were performed:
'_symmetry_cell_setting' value 'Triclinic' changed to 'triclinic'
according to '/home/saulius/struct/CIF-dictionaries/cif_core.dic'
dictionary named 'cif_core.dic' version 2.4.1 from 2010-06-29.

Automatic conversion script
Id: cif_fix_enum 1527 2010-12-29 10:47:43Z saulius 

The following automatic conversions were performed:

'_symmetry_cell_setting' value 'Triclinic' changed to 'triclinic'
according to /home/saulius/struct/CIF-dictionaries/cif_core.dic
dictionary named 'cif_core.dic' version 2.4.1 from 2010-06-29.

Automatic conversion script
Id: cif_fix_values 1715 2011-07-08 13:25:40Z adriana 

2023-03-07
Z value and formula fixed to values more according to usual
chemical conventions.                 miguel
;
_cod_original_formula_sum 'C36 H42 Ag2 Cl2 N10 O12'
_cod_original_formula_weight 1093.43
_cod_original_formula_moiety 'C32 H36 Ag2 N8 O4, 2(Cl O 4), 2(C2 H3 N)'
_cod_original_formula_units_Z 1
_cod_original_sg_symbol_H-M P-1
_cod_database_code 2104574

loop_
_symmetry_equiv_pos_as_xyz
'x, y, z'
'-x, -y, -z'

loop_
_atom_site_label
_atom_site_type_symbol
_atom_site_fract_x
_atom_site_fract_y
_atom_site_fract_z
_atom_site_occupancy
Ag1 Ag 0.24397 0.50514 0.50420 1
O1 O 0.6290 0.3667 0.2280 1
N1 N 0.3794 0.3484 0.4852 1
N2 N 0.4180 0.3468 0.2897 1
H1 H 0.3338 0.3572 0.2756 1
C1 C 0.4012 0.3004 0.5792 1
H2 H 0.3496 0.3306 0.6470 1
C2 C 0.4965 0.2098 0.5777 1
H3 H 0.5102 0.1802 0.6438 1
C3 C 0.5707 0.1629 0.4780 1
H4 H 0.6360 0.1020 0.4754 1
C4 C 0.5464 0.2067 0.3800 1
H5 H 0.5948 0.1742 0.3102 1
C5 C 0.4508 0.2992 0.3862 1
C6 C 0.5070 0.3776 0.2166 1
C7 C 0.4409 0.4338 0.1260 1
H6 H 0.3992 0.5170 0.1723 1
H7 H 0.3691 0.3652 0.0744 1
C8 C 0.5364 0.4687 0.0425 1
H8 H 0.6106 0.5348 0.0933 1
H9 H 0.5748 0.3850 -0.0079 1
O2 O -0.1354 0.6133 0.7593 1
N3 N 0.1091 0.6624 0.5234 1
N4 N 0.0774 0.6678 0.7210 1
H10 H 0.1626 0.6651 0.7393 1
C9 C 0.0818 0.7106 0.4292 1
H11 H 0.1304 0.6786 0.3596 1
C10 C -0.0110 0.8004 0.4315 1
H12 H -0.0269 0.8286 0.3649 1
C11 C -0.0808 0.8491 0.5334 1
H13 H -0.1456 0.9108 0.5370 1
C12 C -0.0540 0.8070 0.6325 1
H14 H -0.1000 0.8410 0.7036 1
C13 C 0.0415 0.7136 0.6238 1
C14 C -0.0126 0.6282 0.7877 1
C15 C 0.0522 0.5998 0.8974 1
H15 H 0.1350 0.5579 0.8744 1
H16 H 0.0760 0.6875 0.9644 1
C16 C -0.0324 0.5100 0.9442 1
H17 H -0.0530 0.4201 0.8784 1
H18 H -0.1172 0.5497 0.9646 1
N5 N 0.2578 -0.1224 0.2523 1
C17 C 0.2768 -0.0949 0.1806 1
C18 C 0.3274 -0.0516 0.0799 1
H19 H 0.3154 -0.1298 0.0026 1
H20 H 0.4222 -0.0182 0.0996 1
H21 H 0.2768 0.0212 0.0730 1
Cl1 Cl 0.7568 -0.1060 0.1830 1
O3 O 0.8518 -0.1496 0.1231 1
O4 O 0.7804 0.0120 0.2228 1
O5 O 0.6271 -0.1382 0.1328 1
O6 O 0.7641 -0.1444 0.2520 1

loop_
_geom_angle_atom_site_label_1
_geom_angle_atom_site_label_2
_geom_angle_atom_site_label_3
_geom_angle
_geom_angle_site_symmetry_1
_geom_angle_site_symmetry_2
_geom_angle_site_symmetry_3
_geom_angle_publ_flag
N1 Ag1 N3 179.81 . . . yes
O3 Cl1 O6 103.65 . . . yes
O3 Cl1 O4 104.96 . . . yes
O3 Cl1 O5 122.11 . . . yes
O5 Cl1 O6 106.37 . . . yes
O4 Cl1 O5 109.29 . . . yes
O4 Cl1 O6 110.08 . . . yes
Cl1 O3 O6 34.11 . . . yes
Cl1 O6 O3 42.24 . . . yes
Ag1 N1 C1 119.66 . . . yes
Ag1 N1 C5 122.52 . . . yes
C1 N1 C5 117.72 . . . yes
C5 N2 C6 125.85 . . . yes
Ag1 N3 C9 121.29 . . . yes
Ag1 N3 C13 122.09 . . . yes
C9 N3 C13 116.53 . . . yes
C13 N4 C14 124.34 . . . yes
C6 N2 H1 117.00 . . . no
C5 N2 H1 117.00 . . . no
C13 N4 H10 118.00 . . . no
C14 N4 H10 118.00 . . . no
N1 C1 C2 122.39 . . . yes
C1 C2 C3 119.41 . . . no
C2 C3 C4 118.89 . . . no
C3 C4 C5 119.70 . . . no
N1 C5 C4 121.83 . . . yes
N2 C5 C4 123.31 . . . yes
N1 C5 N2 114.84 . . . yes
O1 C6 N2 122.80 . . . yes
N2 C6 C7 112.92 . . . yes
O1 C6 C7 124.19 . . . yes
C6 C7 C8 114.57 . . . no
C7 C8 C8 111.58 . . 2_665 no
N3 C9 C10 123.97 . . . yes
C9 C10 C11 118.60 . . . no
C10 C11 C12 119.64 . . . no
C11 C12 C13 118.89 . . . no
N4 C13 C12 122.70 . . . yes
N3 C13 N4 114.96 . . . yes
N3 C13 C12 122.32 . . . yes
O2 C14 N4 122.18 . . . yes
N4 C14 C15 114.15 . . . yes
O2 C14 C15 123.64 . . . yes
C14 C15 C16 115.81 . . . no
C15 C16 C16 114.19 . . 2_567 no

loop_
_geom_bond_atom_site_label_1
_geom_bond_atom_site_label_2
_geom_bond_distance
_geom_bond_site_symmetry_1
_geom_bond_site_symmetry_2
_geom_bond_publ_flag
Ag1 N1 2.1269 . . yes
Ag1 N3 2.1269 . . yes
Cl1 O5 1.3424 . . yes
Cl1 O3 1.2129 . . yes
Cl1 O4 1.1355 . . yes
Cl1 O6 1.0119 . . yes
O1 C6 1.2214 . . yes
O2 C14 1.2218 . . yes
O3 O6 1.7534 . . yes
N1 C1 1.3597 . . yes
N1 C5 1.3377 . . yes
N2 C6 1.3526 . . yes
N2 C5 1.4022 . . yes
N3 C13 1.3300 . . yes
N3 C9 1.3716 . . yes
N4 C13 1.4042 . . yes
N4 C14 1.3448 . . yes
N2 H1 0.8600 . . no
N4 H10 0.8600 . . no
N5 C17 0.9918 . . yes
C1 C2 1.3674 . . no
C2 C3 1.3583 . . no
C3 C4 1.3779 . . no
C4 C5 1.3742 . . no
C6 C7 1.5067 . . no
C7 C8 1.5038 . . no
C8 C8 1.5294 . 2_665 no
C9 C10 1.3415 . . no
C10 C11 1.3532 . . no
C11 C12 1.3825 . . no
C12 C13 1.3758 . . no
C14 C15 1.5178 . . no
C15 C16 1.4680 . . no
C16 C16 1.4938 . 2_567 no
C1 H2 0.9300 . . no
C2 H3 0.9300 . . no
C3 H4 0.9200 . . no
C4 H5 0.9300 . . no
C7 H7 0.9700 . . no
C7 H6 0.9700 . . no
C8 H8 0.9700 . . no
C8 H9 0.9700 . . no
C9 H11 0.9300 . . no
C10 H12 0.9300 . . no
C11 H13 0.9300 . . no
C12 H14 0.9300 . . no
C15 H16 0.9600 . . no
C15 H15 0.9600 . . no
C16 H18 0.9600 . . no
C16 H17 0.9600 . . no
C17 C18 1.4891 . . no
C18 H20 0.9600 . . no
C18 H21 0.9500 . . no
C18 H19 0.9600 . . no
